data_5910234
loop_
_publ_author_name
'Wyckoff, R. W. G.'

_publ_section_title
;
Page 36 from the Structure of Crystals, vol. 3 by Wyckoff R W G. 
published by Interscience Publishers, Inc. in 1951 
;
_journal_name_full 'The Structure of Crystals'
_journal_page_first 36
_journal_page_last 36
_journal_volume 3
_journal_year 1951
_chemical_formula_structural AlPS4
_chemical_formula_sum 'Al P S4'
_space_group_IT_number 16
_symmetry_cell_setting orthorhombic
_symmetry_Int_Tables_number 16
_symmetry_space_group_name_Hall 'P 2 2'
_symmetry_space_group_name_H-M 'P 2 2 2'
_audit_creation_date 2006-02-07
_audit_creation_method
;
Page 36 from the Structure of Crystals, vol. 3 by Wyckoff R W G. 
published by Interscience Publishers, Inc. in 1951 
;
_audit_update_record 'created by Girish Upreti, Portland State University'
_cell_angle_alpha 90
_cell_angle_beta 90
_cell_angle_gamma 90
_cell_length_a 5.61
_cell_length_b 5.67
_cell_length_c 9.05
_cell_volume 287.869
_cod_database_code 5910234

loop_
_symmetry_equiv_pos_as_xyz
x,y,z
x,-y,-z
-x,y,-z
-x,-y,z

loop_
_atom_site_fract_x
_atom_site_fract_y
_atom_site_fract_z
_atom_site_label
0.00000 0.00000 0.00000 Al1
0.50000 0.00000 0.50000 Al2
0.00000 0.50000 0.00000 P1
0.00000 0.00000 0.50000 P2
0.20000 0.26000 0.12500 S1
-0.20000 -0.26000 0.12500 S2
0.20000 -0.26000 -0.12500 S3
-0.20000 0.26000 -0.12500 S4
0.74000 0.80000 0.63000 S5
